data_7010178
loop_
_publ_author_name
'Farrell, Tony'
'Meyer-Friedrichsen, Timo'
'Malessa, Maik'
'Haase, Detlev'
'Saak, Wolfgang'
'Asselberghs, Inge'
'Wostyn, Kurt'
'Clays, Koen'
'Persoons, Andr\'e'
'Heck, J\"urgen'
'Manning, Anthony R.'

_publ_section_title
;
 Azulenylium and guaiazulenylium cations as novel accepting moieties in
 extended sesquifulvalene type D--\p--A NLO
 chromophores&#x200A;&#x2020;
;
_journal_issue 1
_journal_name_full 'Journal of the Chemical Society, Dalton Transactions'
_journal_page_first 29
_journal_paper_doi 10.1039/b006624i
_journal_year 2001
_chemical_formula_moiety 'C31 H32 B2 F8 Fe Ru'
_chemical_formula_sum 'C32 H35 B2 F8 Fe N O2 Ru'
_chemical_formula_weight 796.15
_chemical_name_systematic
; 
 ? 
;
_space_group_IT_number 14
_symmetry_cell_setting monoclinic
_symmetry_space_group_name_Hall '-P 2yn'
_symmetry_space_group_name_H-M 'P 1 21/n 1'
_atom_sites_solution_hydrogens geom
_atom_sites_solution_primary direct
_atom_sites_solution_secondary difmap
_audit_creation_method SHELXL-97
_cell_angle_alpha 90.00
_cell_angle_beta 96.941(5)
_cell_angle_gamma 90.00
_cell_formula_units_Z 4
_cell_length_a 15.5080(7)
_cell_length_b 13.3829(8)
_cell_length_c 16.0531(7)
_cell_measurement_temperature 193(2)
_cell_volume 3307.3(3)
_computing_cell_refinement 'IPDS (Stoe, 1999)'
_computing_data_collection 'IPDS (Stoe, 1999)'
_computing_data_reduction 'XRED (Stoe, 1997)'
_computing_molecular_graphics 'Ortep-3 for Windows (Farrugia, 1997)'
_computing_publication_material 'SHELXL-97 (Sheldrick, 1997)'
_computing_structure_refinement 'SHELXL-97 (Sheldrick, 1997)'
_computing_structure_solution 'SHELXS-97 (Sheldrick, 1990)'
_diffrn_ambient_temperature 193(2)
_diffrn_measured_fraction_theta_full 0.934
_diffrn_measured_fraction_theta_max 0.934
_diffrn_measurement_device_type 'Stoe IPDS'
_diffrn_radiation_monochromator graphite
_diffrn_radiation_source 'fine-focus sealed tube'
_diffrn_radiation_type MoK\a
_diffrn_radiation_wavelength 0.71073
_diffrn_reflns_av_R_equivalents 0.0703
_diffrn_reflns_av_sigmaI/netI 0.0690
_diffrn_reflns_limit_h_max 18
_diffrn_reflns_limit_h_min -18
_diffrn_reflns_limit_k_max 16
_diffrn_reflns_limit_k_min -16
_diffrn_reflns_limit_l_max 19
_diffrn_reflns_limit_l_min -19
_diffrn_reflns_number 24975
_diffrn_reflns_theta_full 25.81
_diffrn_reflns_theta_max 25.81
_diffrn_reflns_theta_min 2.30
_exptl_absorpt_coefficient_mu 0.971
_exptl_absorpt_correction_T_max 0.8370
_exptl_absorpt_correction_T_min 0.7092
_exptl_absorpt_correction_type numerical
_exptl_crystal_colour black
_exptl_crystal_density_diffrn 1.599
_exptl_crystal_density_meas ?
_exptl_crystal_density_method 'not measured'
_exptl_crystal_description prism
_exptl_crystal_F_000 1608
_exptl_crystal_size_max 0.38
_exptl_crystal_size_mid 0.26
_exptl_crystal_size_min 0.19
_refine_diff_density_max 1.234
_refine_diff_density_min -0.457
_refine_diff_density_rms 0.106
_refine_ls_extinction_method none
_refine_ls_goodness_of_fit_ref 0.918
_refine_ls_hydrogen_treatment mixed
_refine_ls_matrix_type full
_refine_ls_number_parameters 415
_refine_ls_number_reflns 6223
_refine_ls_number_restraints 0
_refine_ls_restrained_S_all 0.918
_refine_ls_R_factor_all 0.0881
_refine_ls_R_factor_gt 0.0510
_refine_ls_shift/su_max 0.001
_refine_ls_shift/su_mean 0.000
_refine_ls_structure_factor_coef Fsqd
_refine_ls_weighting_details 'w=1/[\s^2^(Fo^2^)+(0.0891P)^2^+0.0000P] where P=(Fo^2^+2Fc^2^)/3'
_refine_ls_weighting_scheme calc
_refine_ls_wR_factor_gt 0.1272
_refine_ls_wR_factor_ref 0.1409
_reflns_number_gt 3917
_reflns_number_total 6223
_reflns_threshold_expression >2sigma(I)
_cod_data_source_file b006624i.txt
_cod_data_source_block guazru
_cod_depositor_comments
;
The following automatic conversions were performed:

'_exptl_crystal_density_meas' value 'not determined' was changed to
'?' - the value is perceived as not measured.

Automatic conversion script
Id: cif_fix_values 3008 2015-01-20 13:52:24Z robertas 

The following automatic conversions were performed:

'_refine_ls_weighting_scheme' value 'calc
w=1/[\s^2^(Fo^2^)+(0.0891P)^2^+0.0000P] where P=(Fo^2^+2Fc^2^)/3' was
changed to 'calc'. New tag '_refine_ls_weighting_details' was
created. The value of the new tag was set to
'w=1/[\s^2^(Fo^2^)+(0.0891P)^2^+0.0000P] where P=(Fo^2^+2Fc^2^)/3'.

Automatic conversion script
Id: cif_fix_values 3143 2015-03-26 13:38:13Z robertas 
;
_cod_original_sg_symbol_H-M P2(1)/n
_cod_database_code 7010178

loop_
_symmetry_equiv_pos_as_xyz
'x, y, z'
'-x+1/2, y+1/2, -z+1/2'
'-x, -y, -z'
'x-1/2, -y-1/2, z-1/2'

loop_
_atom_site_label
_atom_site_type_symbol
_atom_site_fract_x
_atom_site_fract_y
_atom_site_fract_z
_atom_site_U_iso_or_equiv
_atom_site_adp_type
_atom_site_occupancy
_atom_site_calc_flag
_atom_site_refinement_flags
_atom_site_disorder_assembly
_atom_site_disorder_group
Ru1 Ru 0.00636(3) 0.38904(3) 0.23887(3) 0.03226(15) Uani 1 d . . .
Fe1 Fe -0.43501(4) 0.38948(5) 0.21228(4) 0.03061(19) Uani 1 d . . .
C1 C -0.3981(4) 0.2867(4) 0.3030(3) 0.0340(12) Uani 1 d . . .
H1 H -0.3658 0.3000 0.3560 0.041 Uiso 1 calc R . .
C2 C -0.4901(4) 0.2870(4) 0.2849(4) 0.0374(13) Uani 1 d . . .
H2 H -0.5300 0.3000 0.3240 0.045 Uiso 1 calc R . .
C3 C -0.5119(4) 0.2648(4) 0.1997(4) 0.0389(13) Uani 1 d . . .
H3 H -0.5692 0.2605 0.1714 0.047 Uiso 1 calc R . .
C4 C -0.4349(3) 0.2501(4) 0.1630(4) 0.0330(12) Uani 1 d . . .
H4 H -0.4313 0.2346 0.1058 0.040 Uiso 1 calc R . .
C5 C -0.3629(3) 0.2625(3) 0.2271(3) 0.0295(11) Uani 1 d . . .
C6 C -0.2747(3) 0.2641(3) 0.2056(3) 0.0289(11) Uani 1 d . . .
H6 H -0.2692 0.2602 0.1474 0.035 Uiso 1 calc R . .
C7 C -0.1989(3) 0.2702(3) 0.2577(3) 0.0294(11) Uani 1 d . . .
C8 C -0.1899(4) 0.2652(4) 0.3484(3) 0.0349(12) Uani 1 d . . .
H8 H -0.2373 0.2640 0.3808 0.042 Uiso 1 calc R . .
C9 C -0.1050(4) 0.2624(4) 0.3811(3) 0.0350(12) Uani 1 d . . .
C10 C -0.0525(3) 0.2624(3) 0.3124(3) 0.0314(12) Uani 1 d . . .
C11 C -0.1098(3) 0.2696(3) 0.2343(3) 0.0311(11) Uani 1 d . . .
C12 C -0.0843(4) 0.2862(4) 0.1536(3) 0.0354(12) Uani 1 d . . .
C13 C 0.0035(4) 0.2803(4) 0.1337(4) 0.0406(13) Uani 1 d . . .
H13 H 0.0086 0.2860 0.0755 0.049 Uiso 1 calc R . .
C14 C 0.0822(4) 0.2680(4) 0.1838(4) 0.0480(15) Uani 1 d . . .
H14 H 0.1309 0.2628 0.1534 0.058 Uiso 1 calc R . .
C15 C 0.1027(3) 0.2617(4) 0.2713(4) 0.0395(14) Uani 1 d . . .
C16 C 0.0394(4) 0.2631(4) 0.3275(4) 0.0368(13) Uani 1 d . . .
H16 H 0.0622 0.2647 0.3852 0.044 Uiso 1 calc R . .
C17 C -0.0702(5) 0.2573(6) 0.4722(4) 0.0557(17) Uani 1 d . . .
H17A H -0.0066 0.2556 0.4779 0.083 Uiso 1 calc R . .
H17B H -0.0918 0.1967 0.4970 0.083 Uiso 1 calc R . .
H17C H -0.0894 0.3161 0.5013 0.083 Uiso 1 calc R . .
C18 C -0.1478(4) 0.3169(5) 0.0794(3) 0.0455(14) Uani 1 d . . .
H18A H -0.1169 0.3247 0.0300 0.068 Uiso 1 calc R . .
H18B H -0.1750 0.3804 0.0916 0.068 Uiso 1 calc R . .
H18C H -0.1926 0.2654 0.0684 0.068 Uiso 1 calc R . .
C19 C 0.1968(4) 0.2611(5) 0.3121(5) 0.0615(19) Uani 1 d . . .
H19 H 0.1990 0.3023 0.3643 0.074 Uiso 1 calc R . .
C20 C 0.2205(6) 0.1558(8) 0.3391(9) 0.135(5) Uani 1 d . . .
H20A H 0.2808 0.1542 0.3659 0.203 Uiso 1 calc R . .
H20B H 0.2145 0.1118 0.2899 0.203 Uiso 1 calc R . .
H20C H 0.1818 0.1328 0.3791 0.203 Uiso 1 calc R . .
C21 C 0.2606(5) 0.3102(12) 0.2559(8) 0.138(5) Uani 1 d . . .
H21A H 0.2411 0.3783 0.2411 0.207 Uiso 1 calc R . .
H21B H 0.2615 0.2707 0.2046 0.207 Uiso 1 calc R . .
H21C H 0.3191 0.3124 0.2867 0.207 Uiso 1 calc R . .
C22 C -0.3977(6) 0.5281(4) 0.2553(5) 0.065(2) Uani 1 d . . .
H22 H -0.3664 0.5414 0.3087 0.078 Uiso 1 calc R . .
C23 C -0.3638(5) 0.5110(5) 0.1825(6) 0.068(2) Uani 1 d . . .
H23 H -0.3035 0.5115 0.1768 0.081 Uiso 1 calc R . .
C24 C -0.4278(7) 0.4932(5) 0.1189(5) 0.076(3) Uani 1 d . . .
H24 H -0.4197 0.4791 0.0624 0.092 Uiso 1 calc R . .
C25 C -0.5065(6) 0.4989(5) 0.1499(6) 0.070(2) Uani 1 d . . .
H25 H -0.5620 0.4891 0.1188 0.084 Uiso 1 calc R . .
C26 C -0.4904(4) 0.5218(3) 0.2354(4) 0.072(3) Uani 1 d . . .
H26 H -0.5326 0.5313 0.2730 0.087 Uiso 1 calc R . .
C27 C 0.0147(4) 0.5165(3) 0.3223(4) 0.067(2) Uani 1 d R . .
H27 H 0.0176 0.5097 0.3814 0.081 Uiso 1 calc R . .
C28 C 0.0839(5) 0.5181(5) 0.2798(6) 0.065(2) Uani 1 d . . .
H28 H 0.1429 0.5134 0.3038 0.079 Uiso 1 calc R . .
C29 C 0.0552(8) 0.5277(5) 0.1946(6) 0.083(3) Uani 1 d . . .
H29 H 0.0896 0.5305 0.1495 0.100 Uiso 1 calc R . .
C30 C -0.0384(9) 0.5324(5) 0.1898(7) 0.103(4) Uani 1 d . . .
H30 H -0.0783 0.5388 0.1403 0.124 Uiso 1 calc R . .
C31 C -0.0586(5) 0.5258(5) 0.2707(8) 0.084(3) Uani 1 d . . .
H31 H -0.1155 0.5276 0.2870 0.101 Uiso 1 calc R . .
C32A C -0.3729(7) 0.4241(6) 0.4997(6) 0.093(3) Uani 0.50 d P A 1
H32A H -0.4010 0.4578 0.4493 0.139 Uiso 0.50 calc PR A 1
H32B H -0.4027 0.3608 0.5075 0.139 Uiso 0.50 calc PR A 1
H32C H -0.3120 0.4109 0.4931 0.139 Uiso 0.50 calc PR A 1
N1A N -0.3776(13) 0.4878(15) 0.5726(15) 0.100(5) Uiso 0.50 d P A 1
O1A O -0.3508(11) 0.4700(12) 0.6401(11) 0.117(5) Uiso 0.50 d P A 1
O2A O -0.4112(11) 0.5829(14) 0.5442(13) 0.114(5) Uiso 0.50 d P A 1
C32B C -0.3729(7) 0.4241(6) 0.4997(6) 0.093(3) Uani 0.50 d P B 2
H32D H -0.3755 0.4246 0.4384 0.139 Uiso 0.50 calc PR B 2
H32E H -0.4125 0.3730 0.5167 0.139 Uiso 0.50 calc PR B 2
H32F H -0.3135 0.4091 0.5245 0.139 Uiso 0.50 calc PR B 2
N1B N -0.3990(11) 0.5234(14) 0.5289(11) 0.080(4) Uiso 0.50 d P B 2
O1B O -0.4008(11) 0.5457(14) 0.5973(11) 0.111(5) Uiso 0.50 d P B 2
O2B O -0.4271(11) 0.5874(12) 0.4757(12) 0.121(5) Uiso 0.50 d P B 2
B1 B -0.1747(6) 0.5703(7) 0.4806(5) 0.064(2) Uani 1 d . . .
F1 F -0.2038(3) 0.5302(4) 0.5494(3) 0.0988(17) Uani 1 d . . .
F2 F -0.0892(4) 0.5436(5) 0.4789(4) 0.117(2) Uani 1 d . . .
F3 F -0.2181(4) 0.5496(5) 0.4061(3) 0.118(2) Uani 1 d . . .
F4 F -0.1668(4) 0.6757(4) 0.4922(3) 0.0940(15) Uani 1 d . . .
F5 F 0.2098(3) 0.4250(4) -0.0683(3) 0.0878(15) Uani 1 d . . .
F6A F 0.1637(10) 0.3040(8) 0.0050(7) 0.087(4) Uiso 0.519(17) d P C 1
F7A F 0.2742(14) 0.4304(14) 0.0501(12) 0.169(8) Uiso 0.519(17) d P C 1
F8A F 0.1322(9) 0.4639(10) 0.0336(7) 0.096(4) Uiso 0.519(17) d P C 1
B2A B 0.2106(11) 0.4079(9) 0.0219(9) 0.020(3) Uiso 0.519(17) d P C 1
F6B F 0.0981(9) 0.4240(10) 0.0086(8) 0.095(4) Uiso 0.481(17) d P C 2
F7B F 0.2092(9) 0.3001(7) 0.0255(7) 0.073(3) Uiso 0.481(17) d P C 2
F8B F 0.2155(12) 0.4381(12) 0.0869(11) 0.138(7) Uiso 0.481(17) d P C 2
B2B B 0.1873(12) 0.4000(11) 0.0085(10) 0.025(4) Uiso 0.481(17) d P C 2

loop_
_atom_site_aniso_label
_atom_site_aniso_U_11
_atom_site_aniso_U_22
_atom_site_aniso_U_33
_atom_site_aniso_U_23
_atom_site_aniso_U_13
_atom_site_aniso_U_12
Ru1 0.0274(2) 0.0243(2) 0.0451(3) -0.0033(2) 0.00404(18) 0.00177(18)
Fe1 0.0284(4) 0.0234(3) 0.0388(4) 0.0041(3) -0.0010(3) 0.0011(3)
C1 0.035(3) 0.035(3) 0.032(3) 0.006(2) 0.003(2) 0.001(2)
C2 0.031(3) 0.030(3) 0.052(4) 0.007(2) 0.010(3) 0.002(2)
C3 0.028(3) 0.026(3) 0.060(4) -0.001(3) -0.005(3) -0.005(2)
C4 0.031(3) 0.025(2) 0.040(3) -0.007(2) -0.006(2) 0.000(2)
C5 0.029(3) 0.021(2) 0.037(3) 0.002(2) -0.003(2) 0.0018(19)
C6 0.032(3) 0.023(2) 0.031(3) 0.0002(19) 0.001(2) 0.0042(19)
C7 0.026(3) 0.025(2) 0.036(3) -0.002(2) -0.003(2) 0.000(2)
C8 0.030(3) 0.040(3) 0.034(3) 0.003(2) 0.003(2) 0.000(2)
C9 0.034(3) 0.033(3) 0.036(3) 0.002(2) -0.006(2) 0.001(2)
C10 0.030(3) 0.018(2) 0.044(3) -0.001(2) -0.005(2) 0.0017(19)
C11 0.030(3) 0.021(2) 0.040(3) -0.004(2) -0.001(2) 0.001(2)
C12 0.035(3) 0.028(2) 0.043(3) -0.009(2) 0.007(3) -0.001(2)
C13 0.038(3) 0.041(3) 0.044(3) -0.011(2) 0.011(3) 0.004(2)
C14 0.033(3) 0.047(3) 0.065(4) -0.018(3) 0.007(3) 0.006(3)
C15 0.022(3) 0.028(3) 0.068(4) -0.009(3) 0.004(3) 0.008(2)
C16 0.031(3) 0.025(2) 0.050(3) 0.002(2) -0.013(3) 0.004(2)
C17 0.048(4) 0.075(5) 0.040(3) 0.007(3) -0.012(3) -0.007(3)
C18 0.037(3) 0.066(4) 0.034(3) 0.002(3) 0.003(3) -0.001(3)
C19 0.028(3) 0.068(4) 0.085(5) -0.018(4) -0.008(4) 0.007(3)
C20 0.063(6) 0.081(6) 0.242(15) -0.008(8) -0.063(8) 0.036(5)
C21 0.029(5) 0.245(16) 0.140(10) -0.028(10) 0.012(6) -0.021(7)
C22 0.100(6) 0.026(3) 0.063(5) 0.007(3) -0.019(4) -0.008(3)
C23 0.061(5) 0.036(3) 0.108(7) 0.026(4) 0.017(5) -0.005(3)
C24 0.119(8) 0.047(4) 0.066(5) 0.026(4) 0.022(6) 0.013(4)
C25 0.071(5) 0.042(4) 0.090(6) 0.014(4) -0.023(5) 0.014(3)
C26 0.095(6) 0.026(3) 0.106(7) 0.013(4) 0.051(5) 0.022(4)
C27 0.110(7) 0.031(3) 0.064(5) -0.008(3) 0.024(5) -0.004(4)
C28 0.047(4) 0.031(3) 0.114(7) -0.006(4) -0.007(4) -0.008(3)
C29 0.153(10) 0.032(4) 0.075(6) -0.006(4) 0.053(6) -0.023(5)
C30 0.149(10) 0.021(3) 0.112(8) 0.002(4) -0.091(8) 0.001(4)
C31 0.057(5) 0.024(3) 0.177(11) -0.012(5) 0.034(6) 0.007(3)
C32A 0.111(8) 0.064(5) 0.106(7) -0.027(5) 0.025(6) -0.016(5)
C32B 0.111(8) 0.064(5) 0.106(7) -0.027(5) 0.025(6) -0.016(5)
B1 0.072(6) 0.080(6) 0.040(4) 0.015(4) 0.012(4) 0.026(5)
F1 0.090(4) 0.129(5) 0.076(3) 0.028(3) 0.008(3) -0.032(3)
F2 0.079(4) 0.158(6) 0.116(4) 0.009(4) 0.018(3) 0.033(4)
F3 0.131(5) 0.129(5) 0.083(4) 0.018(3) -0.032(4) -0.058(4)
F4 0.115(4) 0.099(4) 0.068(3) 0.010(3) 0.013(3) 0.004(3)
F5 0.081(3) 0.108(4) 0.082(3) 0.027(3) 0.039(3) 0.013(3)

loop_
_atom_type_symbol
_atom_type_description
_atom_type_scat_dispersion_real
_atom_type_scat_dispersion_imag
_atom_type_scat_source
C C 0.0033 0.0016 'International Tables Vol C Tables 4.2.6.8 and 6.1.1.4'
H H 0.0000 0.0000 'International Tables Vol C Tables 4.2.6.8 and 6.1.1.4'
B B 0.0013 0.0007 'International Tables Vol C Tables 4.2.6.8 and 6.1.1.4'
F F 0.0171 0.0103 'International Tables Vol C Tables 4.2.6.8 and 6.1.1.4'
Fe Fe 0.3463 0.8444 'International Tables Vol C Tables 4.2.6.8 and 6.1.1.4'
Ru Ru -1.2594 0.8363 'International Tables Vol C Tables 4.2.6.8 and 6.1.1.4'
N N 0.0061 0.0033 'International Tables Vol C Tables 4.2.6.8 and 6.1.1.4'
O O 0.0106 0.0060 'International Tables Vol C Tables 4.2.6.8 and 6.1.1.4'

loop_
_geom_angle_atom_site_label_1
_geom_angle_atom_site_label_2
_geom_angle_atom_site_label_3
_geom_angle
_geom_angle_site_symmetry_1
_geom_angle_site_symmetry_3
_geom_angle_publ_flag
C30 Ru1 C29 39.2(4) . . ?
C30 Ru1 C28 62.8(3) . . ?
C29 Ru1 C28 37.6(3) . . ?
C30 Ru1 C27 61.1(3) . . ?
C29 Ru1 C27 61.9(3) . . ?
C28 Ru1 C27 36.1(3) . . ?
C30 Ru1 C31 37.0(4) . . ?
C29 Ru1 C31 63.0(3) . . ?
C28 Ru1 C31 60.9(3) . . ?
C27 Ru1 C31 35.6(3) . . ?
C30 Ru1 C13 109.2(3) . . ?
C29 Ru1 C13 106.7(3) . . ?
C28 Ru1 C13 135.4(3) . . ?
C27 Ru1 C13 168.4(2) . . ?
C31 Ru1 C13 139.4(4) . . ?
C30 Ru1 C16 161.1(4) . . ?
C29 Ru1 C16 143.1(4) . . ?
C28 Ru1 C16 109.5(3) . . ?
C27 Ru1 C16 102.1(2) . . ?
C31 Ru1 C16 124.3(4) . . ?
C13 Ru1 C16 88.4(2) . . ?
C30 Ru1 C14 131.2(4) . . ?
C29 Ru1 C14 105.6(3) . . ?
C28 Ru1 C14 113.4(3) . . ?
C27 Ru1 C14 144.9(2) . . ?
C31 Ru1 C14 167.8(3) . . ?
C13 Ru1 C14 36.1(2) . . ?
C16 Ru1 C14 67.3(2) . . ?
C30 Ru1 C15 156.9(4) . . ?
C29 Ru1 C15 118.1(3) . . ?
C28 Ru1 C15 101.7(2) . . ?
C27 Ru1 C15 117.3(2) . . ?
C31 Ru1 C15 151.8(4) . . ?
C13 Ru1 C15 68.7(2) . . ?
C16 Ru1 C15 36.5(2) . . ?
C14 Ru1 C15 36.1(2) . . ?
C30 Ru1 C12 99.7(3) . . ?
C29 Ru1 C12 122.2(3) . . ?
C28 Ru1 C12 159.7(3) . . ?
C27 Ru1 C12 145.9(2) . . ?
C31 Ru1 C12 112.1(3) . . ?
C13 Ru1 C12 37.05(19) . . ?
C16 Ru1 C12 90.2(2) . . ?
C14 Ru1 C12 69.2(2) . . ?
C15 Ru1 C12 91.4(2) . . ?
C30 Ru1 C10 135.1(5) . . ?
C29 Ru1 C10 166.8(2) . . ?
C28 Ru1 C10 132.0(3) . . ?
C27 Ru1 C10 105.04(18) . . ?
C31 Ru1 C10 105.9(3) . . ?
C13 Ru1 C10 86.3(2) . . ?
C16 Ru1 C10 36.27(19) . . ?
C14 Ru1 C10 86.0(2) . . ?
C15 Ru1 C10 67.99(19) . . ?
C12 Ru1 C10 67.34(19) . . ?
C30 Ru1 C11 111.9(4) . . ?
C29 Ru1 C11 148.7(4) . . ?
C28 Ru1 C11 158.2(3) . . ?
C27 Ru1 C11 122.14(19) . . ?
C31 Ru1 C11 101.5(2) . . ?
C13 Ru1 C11 66.18(19) . . ?
C16 Ru1 C11 68.23(19) . . ?
C14 Ru1 C11 86.2(2) . . ?
C15 Ru1 C11 88.74(18) . . ?
C12 Ru1 C11 35.00(18) . . ?
C10 Ru1 C11 35.72(18) . . ?
C26 Fe1 C4 153.9(2) . . ?
C26 Fe1 C25 40.4(3) . . ?
C4 Fe1 C25 119.9(3) . . ?
C26 Fe1 C5 161.9(2) . . ?
C4 Fe1 C5 41.4(2) . . ?
C25 Fe1 C5 157.3(3) . . ?
C26 Fe1 C1 123.3(2) . . ?
C4 Fe1 C1 69.1(2) . . ?
C25 Fe1 C1 158.7(3) . . ?
C5 Fe1 C1 41.2(2) . . ?
C26 Fe1 C22 41.4(3) . . ?
C4 Fe1 C22 163.0(3) . . ?
C25 Fe1 C22 68.0(3) . . ?
C5 Fe1 C22 126.3(3) . . ?
C1 Fe1 C22 109.2(3) . . ?
C26 Fe1 C3 118.5(2) . . ?
C4 Fe1 C3 40.4(2) . . ?
C25 Fe1 C3 105.3(3) . . ?
C5 Fe1 C3 68.6(2) . . ?
C1 Fe1 C3 68.3(2) . . ?
C22 Fe1 C3 156.0(3) . . ?
C26 Fe1 C2 105.4(2) . . ?
C4 Fe1 C2 68.1(2) . . ?
C25 Fe1 C2 121.6(3) . . ?
C5 Fe1 C2 68.6(2) . . ?
C1 Fe1 C2 40.7(2) . . ?
C22 Fe1 C2 122.4(3) . . ?
C3 Fe1 C2 40.0(2) . . ?
C26 Fe1 C23 66.6(3) . . ?
C4 Fe1 C23 127.7(3) . . ?
C25 Fe1 C23 65.8(3) . . ?
C5 Fe1 C23 112.7(3) . . ?
C1 Fe1 C23 126.1(3) . . ?
C22 Fe1 C23 38.8(3) . . ?
C3 Fe1 C23 161.0(3) . . ?
C2 Fe1 C23 159.0(3) . . ?
C26 Fe1 C24 66.7(3) . . ?
C4 Fe1 C24 109.5(3) . . ?
C25 Fe1 C24 39.3(3) . . ?
C5 Fe1 C24 124.9(3) . . ?
C1 Fe1 C24 160.6(3) . . ?
C22 Fe1 C24 66.1(3) . . ?
C3 Fe1 C24 124.1(3) . . ?
C2 Fe1 C24 158.2(4) . . ?
C23 Fe1 C24 38.6(3) . . ?
C2 C1 C5 107.6(5) . . ?
C2 C1 Fe1 70.3(3) . . ?
C5 C1 Fe1 69.3(3) . . ?
C3 C2 C1 108.5(5) . . ?
C3 C2 Fe1 69.8(3) . . ?
C1 C2 Fe1 69.0(3) . . ?
C2 C3 C4 108.8(5) . . ?
C2 C3 Fe1 70.3(3) . . ?
C4 C3 Fe1 69.0(3) . . ?
C3 C4 C5 108.0(5) . . ?
C3 C4 Fe1 70.5(3) . . ?
C5 C4 Fe1 69.5(3) . . ?
C1 C5 C4 107.1(5) . . ?
C1 C5 C6 131.8(5) . . ?
C4 C5 C6 120.4(5) . . ?
C1 C5 Fe1 69.5(3) . . ?
C4 C5 Fe1 69.1(3) . . ?
C6 C5 Fe1 118.8(3) . . ?
C7 C6 C5 128.6(5) . . ?
C6 C7 C8 125.9(5) . . ?
C6 C7 C11 127.6(5) . . ?
C8 C7 C11 106.1(5) . . ?
C9 C8 C7 111.2(5) . . ?
C8 C9 C10 108.3(5) . . ?
C8 C9 C17 126.7(5) . . ?
C10 C9 C17 125.0(5) . . ?
C16 C10 C9 121.1(5) . . ?
C16 C10 C11 130.3(5) . . ?
C9 C10 C11 108.4(4) . . ?
C16 C10 Ru1 68.4(3) . . ?
C9 C10 Ru1 133.0(3) . . ?
C11 C10 Ru1 75.5(3) . . ?
C12 C11 C10 126.2(5) . . ?
C12 C11 C7 127.3(5) . . ?
C10 C11 C7 106.0(4) . . ?
C12 C11 Ru1 68.4(3) . . ?
C10 C11 Ru1 68.8(3) . . ?
C7 C11 Ru1 135.3(3) . . ?
C11 C12 C13 124.8(5) . . ?
C11 C12 C18 122.5(5) . . ?
C13 C12 C18 112.6(5) . . ?
C11 C12 Ru1 76.6(3) . . ?
C13 C12 Ru1 68.7(3) . . ?
C18 C12 Ru1 127.0(4) . . ?
C14 C13 C12 131.9(6) . . ?
C14 C13 Ru1 72.7(3) . . ?
C12 C13 Ru1 74.2(3) . . ?
C13 C14 C15 131.6(5) . . ?
C13 C14 Ru1 71.1(3) . . ?
C15 C14 Ru1 73.5(3) . . ?
C14 C15 C16 123.2(5) . . ?
C14 C15 C19 121.3(5) . . ?
C16 C15 C19 115.3(6) . . ?
C14 C15 Ru1 70.4(3) . . ?
C16 C15 Ru1 69.5(3) . . ?
C19 C15 Ru1 131.8(4) . . ?
C15 C16 C10 130.8(6) . . ?
C15 C16 Ru1 74.0(3) . . ?
C10 C16 Ru1 75.3(3) . . ?
C20 C19 C15 108.4(6) . . ?
C20 C19 C21 114.2(8) . . ?
C15 C19 C21 112.9(7) . . ?
C23 C22 C26 106.3(6) . . ?
C23 C22 Fe1 71.3(4) . . ?
C26 C22 Fe1 68.7(3) . . ?
C24 C23 C22 110.6(7) . . ?
C24 C23 Fe1 70.8(4) . . ?
C22 C23 Fe1 69.9(4) . . ?
C23 C24 C25 108.6(8) . . ?
C23 C24 Fe1 70.7(4) . . ?
C25 C24 Fe1 69.2(4) . . ?
C24 C25 C26 107.9(7) . . ?
C24 C25 Fe1 71.5(4) . . ?
C26 C25 Fe1 69.6(4) . . ?
C25 C26 C22 106.6(6) . . ?
C25 C26 Fe1 70.0(3) . . ?
C22 C26 Fe1 69.9(3) . . ?
C31 C27 C28 111.1(7) . . ?
C31 C27 Ru1 72.9(4) . . ?
C28 C27 Ru1 71.9(4) . . ?
C27 C28 C29 108.7(7) . . ?
C27 C28 Ru1 72.0(4) . . ?
C29 C28 Ru1 71.0(4) . . ?
C28 C29 C30 104.8(7) . . ?
C28 C29 Ru1 71.4(4) . . ?
C30 C29 Ru1 70.4(4) . . ?
C31 C30 C29 106.8(7) . . ?
C31 C30 Ru1 72.4(4) . . ?
C29 C30 Ru1 70.4(4) . . ?
C27 C31 C30 108.6(8) . . ?
C27 C31 Ru1 71.5(3) . . ?
C30 C31 Ru1 70.6(4) . . ?
O1A N1A O2A 125(2) . . ?
O1A N1A C32A 127(2) . . ?
O2A N1A C32A 108(2) . . ?
O1B N1B O2B 116(2) . . ?
F3 B1 F1 118.0(9) . . ?
F3 B1 F2 108.2(7) . . ?
F1 B1 F2 109.3(7) . . ?
F3 B1 F4 110.5(7) . . ?
F1 B1 F4 108.6(7) . . ?
F2 B1 F4 101.0(8) . . ?
B2B F5 B2A 16.3(7) . . ?
F7A B2A F8A 122.5(16) . . ?
F7A B2A F5 105.7(14) . . ?
F8A B2A F5 98.0(10) . . ?
F7A B2A F6A 134.3(16) . . ?
F8A B2A F6A 95.7(12) . . ?
F5 B2A F6A 91.1(10) . . ?
F5 B2B F8B 130.3(15) . . ?
F5 B2B F7B 109.2(10) . . ?
F8B B2B F7B 97.6(13) . . ?
F5 B2B F6B 107.5(12) . . ?
F8B B2B F6B 96.8(12) . . ?
F7B B2B F6B 115.5(13) . . ?

loop_
_geom_bond_atom_site_label_1
_geom_bond_atom_site_label_2
_geom_bond_distance
_geom_bond_site_symmetry_2
_geom_bond_publ_flag
Ru1 C30 2.156(7) . ?
Ru1 C29 2.157(7) . ?
Ru1 C28 2.161(6) . ?
Ru1 C27 2.163(5) . ?
Ru1 C31 2.180(6) . ?
Ru1 C13 2.225(5) . ?
Ru1 C16 2.226(5) . ?
Ru1 C14 2.245(5) . ?
Ru1 C15 2.284(5) . ?
Ru1 C12 2.297(5) . ?
Ru1 C10 2.315(5) . ?
Ru1 C11 2.404(5) . ?
Fe1 C26 2.022(5) . ?
Fe1 C4 2.026(5) . ?
Fe1 C25 2.027(7) . ?
Fe1 C5 2.032(5) . ?
Fe1 C1 2.035(5) . ?
Fe1 C22 2.038(6) . ?
Fe1 C3 2.046(5) . ?
Fe1 C2 2.052(5) . ?
Fe1 C23 2.055(6) . ?
Fe1 C24 2.056(7) . ?
C1 C2 1.421(8) . ?
C1 C5 1.431(7) . ?
C2 C3 1.400(8) . ?
C3 C4 1.407(8) . ?
C4 C5 1.434(8) . ?
C5 C6 1.451(7) . ?
C6 C7 1.360(7) . ?
C7 C8 1.447(7) . ?
C7 C11 1.474(7) . ?
C8 C9 1.358(8) . ?
C9 C10 1.449(7) . ?
C9 C17 1.497(8) . ?
C10 C16 1.416(7) . ?
C10 C11 1.450(8) . ?
C11 C12 1.417(7) . ?
C12 C13 1.438(7) . ?
C12 C18 1.508(8) . ?
C13 C14 1.387(9) . ?
C14 C15 1.405(9) . ?
C15 C16 1.413(8) . ?
C15 C19 1.525(9) . ?
C19 C20 1.508(12) . ?
C19 C21 1.562(13) . ?
C22 C23 1.359(11) . ?
C22 C26 1.437(10) . ?
C23 C24 1.357(12) . ?
C24 C25 1.374(12) . ?
C25 C26 1.399(10) . ?
C27 C31 1.328(12) . ?
C27 C28 1.340(9) . ?
C28 C29 1.392(12) . ?
C29 C30 1.446(14) . ?
C30 C31 1.375(14) . ?
C32A N1A 1.46(2) . ?
N1A O1A 1.14(2) . ?
N1A O2A 1.43(3) . ?
N1B O1B 1.14(2) . ?
N1B O2B 1.25(2) . ?
B1 F3 1.329(10) . ?
B1 F1 1.353(9) . ?
B1 F2 1.377(10) . ?
B1 F4 1.426(11) . ?
F5 B2B 1.363(14) . ?
F5 B2A 1.463(13) . ?
F6A B2A 1.578(19) . ?
F7A B2A 1.08(2) . ?
F8A B2A 1.460(18) . ?
F6B B2B 1.42(2) . ?
F7B B2B 1.398(17) . ?
F8B B2B 1.38(2) . ?

loop_
_geom_torsion_atom_site_label_1
_geom_torsion_atom_site_label_2
_geom_torsion_atom_site_label_3
_geom_torsion_atom_site_label_4
_geom_torsion
_geom_torsion_site_symmetry_1
_geom_torsion_site_symmetry_2
_geom_torsion_site_symmetry_3
_geom_torsion_site_symmetry_4
_geom_torsion_publ_flag
C26 Fe1 C1 C2 73.9(4) . . . . ?
C4 Fe1 C1 C2 -80.2(3) . . . . ?
C25 Fe1 C1 C2 39.2(9) . . . . ?
C5 Fe1 C1 C2 -118.6(5) . . . . ?
C22 Fe1 C1 C2 117.8(4) . . . . ?
C3 Fe1 C1 C2 -36.7(3) . . . . ?
C23 Fe1 C1 C2 157.6(4) . . . . ?
C24 Fe1 C1 C2 -169.9(9) . . . . ?
C26 Fe1 C1 C5 -167.4(3) . . . . ?
C4 Fe1 C1 C5 38.4(3) . . . . ?
C25 Fe1 C1 C5 157.9(7) . . . . ?
C22 Fe1 C1 C5 -123.6(4) . . . . ?
C3 Fe1 C1 C5 82.0(3) . . . . ?
C2 Fe1 C1 C5 118.6(5) . . . . ?
C23 Fe1 C1 C5 -83.7(4) . . . . ?
C24 Fe1 C1 C5 -51.2(10) . . . . ?
C5 C1 C2 C3 -0.7(6) . . . . ?
Fe1 C1 C2 C3 58.8(4) . . . . ?
C5 C1 C2 Fe1 -59.4(3) . . . . ?
C26 Fe1 C2 C3 116.2(4) . . . . ?
C4 Fe1 C2 C3 -37.2(3) . . . . ?
C25 Fe1 C2 C3 75.4(4) . . . . ?
C5 Fe1 C2 C3 -81.8(3) . . . . ?
C1 Fe1 C2 C3 -120.2(5) . . . . ?
C22 Fe1 C2 C3 157.9(4) . . . . ?
C23 Fe1 C2 C3 -179.6(7) . . . . ?
C24 Fe1 C2 C3 50.7(9) . . . . ?
C26 Fe1 C2 C1 -123.6(3) . . . . ?
C4 Fe1 C2 C1 83.1(3) . . . . ?
C25 Fe1 C2 C1 -164.4(4) . . . . ?
C5 Fe1 C2 C1 38.4(3) . . . . ?
C22 Fe1 C2 C1 -81.9(4) . . . . ?
C3 Fe1 C2 C1 120.2(5) . . . . ?
C23 Fe1 C2 C1 -59.3(8) . . . . ?
C24 Fe1 C2 C1 170.9(7) . . . . ?
C1 C2 C3 C4 0.1(6) . . . . ?
Fe1 C2 C3 C4 58.4(4) . . . . ?
C1 C2 C3 Fe1 -58.3(4) . . . . ?
C26 Fe1 C3 C2 -79.8(4) . . . . ?
C4 Fe1 C3 C2 120.2(5) . . . . ?
C25 Fe1 C3 C2 -121.3(4) . . . . ?
C5 Fe1 C3 C2 81.8(3) . . . . ?
C1 Fe1 C3 C2 37.3(3) . . . . ?
C22 Fe1 C3 C2 -51.2(8) . . . . ?
C23 Fe1 C3 C2 179.5(8) . . . . ?
C24 Fe1 C3 C2 -159.7(4) . . . . ?
C26 Fe1 C3 C4 159.9(3) . . . . ?
C25 Fe1 C3 C4 118.5(4) . . . . ?
C5 Fe1 C3 C4 -38.5(3) . . . . ?
C1 Fe1 C3 C4 -82.9(4) . . . . ?
C22 Fe1 C3 C4 -171.4(6) . . . . ?
C2 Fe1 C3 C4 -120.2(5) . . . . ?
C23 Fe1 C3 C4 59.3(9) . . . . ?
C24 Fe1 C3 C4 80.1(5) . . . . ?
C2 C3 C4 C5 0.4(6) . . . . ?
Fe1 C3 C4 C5 59.6(3) . . . . ?
C2 C3 C4 Fe1 -59.2(4) . . . . ?
C26 Fe1 C4 C3 -43.4(6) . . . . ?
C25 Fe1 C4 C3 -78.1(5) . . . . ?
C5 Fe1 C4 C3 118.8(5) . . . . ?
C1 Fe1 C4 C3 80.6(4) . . . . ?
C22 Fe1 C4 C3 168.0(8) . . . . ?
C2 Fe1 C4 C3 36.7(3) . . . . ?
C23 Fe1 C4 C3 -159.3(4) . . . . ?
C24 Fe1 C4 C3 -120.1(5) . . . . ?
C26 Fe1 C4 C5 -162.2(4) . . . . ?
C25 Fe1 C4 C5 163.1(4) . . . . ?
C1 Fe1 C4 C5 -38.3(3) . . . . ?
C22 Fe1 C4 C5 49.2(10) . . . . ?
C3 Fe1 C4 C5 -118.8(5) . . . . ?
C2 Fe1 C4 C5 -82.1(3) . . . . ?
C23 Fe1 C4 C5 81.9(4) . . . . ?
C24 Fe1 C4 C5 121.1(4) . . . . ?
C2 C1 C5 C4 0.9(5) . . . . ?
Fe1 C1 C5 C4 -59.1(3) . . . . ?
C2 C1 C5 C6 170.9(5) . . . . ?
Fe1 C1 C5 C6 110.9(5) . . . . ?
C2 C1 C5 Fe1 60.1(4) . . . . ?
C3 C4 C5 C1 -0.9(5) . . . . ?
Fe1 C4 C5 C1 59.4(3) . . . . ?
C3 C4 C5 C6 -172.2(4) . . . . ?
Fe1 C4 C5 C6 -112.0(4) . . . . ?
C3 C4 C5 Fe1 -60.3(3) . . . . ?
C26 Fe1 C5 C1 35.8(8) . . . . ?
C4 Fe1 C5 C1 -118.6(4) . . . . ?
C25 Fe1 C5 C1 -159.3(7) . . . . ?
C22 Fe1 C5 C1 77.3(4) . . . . ?
C3 Fe1 C5 C1 -81.0(3) . . . . ?
C2 Fe1 C5 C1 -37.9(3) . . . . ?
C23 Fe1 C5 C1 119.5(4) . . . . ?
C24 Fe1 C5 C1 161.6(4) . . . . ?
C26 Fe1 C5 C4 154.4(6) . . . . ?
C25 Fe1 C5 C4 -40.7(8) . . . . ?
C1 Fe1 C5 C4 118.6(4) . . . . ?
C22 Fe1 C5 C4 -164.1(4) . . . . ?
C3 Fe1 C5 C4 37.6(3) . . . . ?
C2 Fe1 C5 C4 80.6(3) . . . . ?
C23 Fe1 C5 C4 -122.0(4) . . . . ?
C24 Fe1 C5 C4 -79.9(5) . . . . ?
C26 Fe1 C5 C6 -91.6(8) . . . . ?
C4 Fe1 C5 C6 114.1(5) . . . . ?
C25 Fe1 C5 C6 73.3(9) . . . . ?
C1 Fe1 C5 C6 -127.4(6) . . . . ?
C22 Fe1 C5 C6 -50.0(6) . . . . ?
C3 Fe1 C5 C6 151.6(5) . . . . ?
C2 Fe1 C5 C6 -165.3(5) . . . . ?
C23 Fe1 C5 C6 -7.9(6) . . . . ?
C24 Fe1 C5 C6 34.2(6) . . . . ?
C1 C5 C6 C7 14.6(8) . . . . ?
C4 C5 C6 C7 -176.5(5) . . . . ?
Fe1 C5 C6 C7 102.1(5) . . . . ?
C5 C6 C7 C8 7.6(8) . . . . ?
C5 C6 C7 C11 178.6(5) . . . . ?
C6 C7 C8 C9 173.1(5) . . . . ?
C11 C7 C8 C9 0.4(6) . . . . ?
C7 C8 C9 C10 -1.7(6) . . . . ?
C7 C8 C9 C17 179.8(5) . . . . ?
C8 C9 C10 C16 177.9(4) . . . . ?
C17 C9 C10 C16 -3.6(8) . . . . ?
C8 C9 C10 C11 2.3(6) . . . . ?
C17 C9 C10 C11 -179.2(5) . . . . ?
C8 C9 C10 Ru1 89.4(6) . . . . ?
C17 C9 C10 Ru1 -92.1(7) . . . . ?
C30 Ru1 C10 C16 -154.0(4) . . . . ?
C29 Ru1 C10 C16 -96.2(16) . . . . ?
C28 Ru1 C10 C16 -62.1(4) . . . . ?
C27 Ru1 C10 C16 -90.0(3) . . . . ?
C31 Ru1 C10 C16 -127.0(4) . . . . ?
C13 Ru1 C10 C16 92.3(3) . . . . ?
C14 Ru1 C10 C16 56.1(3) . . . . ?
C15 Ru1 C10 C16 23.8(3) . . . . ?
C12 Ru1 C10 C16 125.2(3) . . . . ?
C11 Ru1 C10 C16 145.2(5) . . . . ?
C30 Ru1 C10 C9 -41.0(7) . . . . ?
C29 Ru1 C10 C9 16.7(18) . . . . ?
C28 Ru1 C10 C9 50.8(6) . . . . ?
C27 Ru1 C10 C9 22.9(6) . . . . ?
C31 Ru1 C10 C9 -14.1(6) . . . . ?
C13 Ru1 C10 C9 -154.7(5) . . . . ?
C16 Ru1 C10 C9 113.0(6) . . . . ?
C14 Ru1 C10 C9 169.1(5) . . . . ?
C15 Ru1 C10 C9 136.8(6) . . . . ?
C12 Ru1 C10 C9 -121.8(5) . . . . ?
C11 Ru1 C10 C9 -101.8(6) . . . . ?
C30 Ru1 C10 C11 60.8(5) . . . . ?
C29 Ru1 C10 C11 118.6(16) . . . . ?
C28 Ru1 C10 C11 152.6(3) . . . . ?
C27 Ru1 C10 C11 124.7(3) . . . . ?
C31 Ru1 C10 C11 87.7(4) . . . . ?
C13 Ru1 C10 C11 -52.9(3) . . . . ?
C16 Ru1 C10 C11 -145.2(5) . . . . ?
C14 Ru1 C10 C11 -89.1(3) . . . . ?
C15 Ru1 C10 C11 -121.4(3) . . . . ?
C12 Ru1 C10 C11 -20.0(3) . . . . ?
C16 C10 C11 C12 -4.8(8) . . . . ?
C9 C10 C11 C12 170.3(5) . . . . ?
Ru1 C10 C11 C12 39.3(4) . . . . ?
C16 C10 C11 C7 -177.0(5) . . . . ?
C9 C10 C11 C7 -2.0(5) . . . . ?
Ru1 C10 C11 C7 -132.9(3) . . . . ?
C16 C10 C11 Ru1 -44.1(5) . . . . ?
C9 C10 C11 Ru1 131.0(4) . . . . ?
C6 C7 C11 C12 16.3(8) . . . . ?
C8 C7 C11 C12 -171.2(5) . . . . ?
C6 C7 C11 C10 -171.5(5) . . . . ?
C8 C7 C11 C10 1.0(5) . . . . ?
C6 C7 C11 Ru1 112.7(6) . . . . ?
C8 C7 C11 Ru1 -74.8(6) . . . . ?
C30 Ru1 C11 C12 75.0(5) . . . . ?
C29 Ru1 C11 C12 56.0(5) . . . . ?
C28 Ru1 C11 C12 146.3(7) . . . . ?
C27 Ru1 C11 C12 143.8(3) . . . . ?
C31 Ru1 C11 C12 112.2(5) . . . . ?
C13 Ru1 C11 C12 -27.1(3) . . . . ?
C16 Ru1 C11 C12 -125.3(3) . . . . ?
C14 Ru1 C11 C12 -58.2(3) . . . . ?
C15 Ru1 C11 C12 -94.3(3) . . . . ?
C10 Ru1 C11 C12 -146.6(4) . . . . ?
C30 Ru1 C11 C10 -138.4(5) . . . . ?
C29 Ru1 C11 C10 -157.4(4) . . . . ?
C28 Ru1 C11 C10 -67.0(7) . . . . ?
C27 Ru1 C11 C10 -69.6(3) . . . . ?
C31 Ru1 C11 C10 -101.2(4) . . . . ?
C13 Ru1 C11 C10 119.5(3) . . . . ?
C16 Ru1 C11 C10 21.3(3) . . . . ?
C14 Ru1 C11 C10 88.4(3) . . . . ?
C15 Ru1 C11 C10 52.3(3) . . . . ?
C12 Ru1 C11 C10 146.6(4) . . . . ?
C30 Ru1 C11 C7 -46.7(7) . . . . ?
C29 Ru1 C11 C7 -65.7(7) . . . . ?
C28 Ru1 C11 C7 24.6(10) . . . . ?
C27 Ru1 C11 C7 22.1(6) . . . . ?
C31 Ru1 C11 C7 -9.5(7) . . . . ?
C13 Ru1 C11 C7 -148.8(6) . . . . ?
C16 Ru1 C11 C7 113.0(6) . . . . ?
C14 Ru1 C11 C7 -180.0(6) . . . . ?
C15 Ru1 C11 C7 144.0(6) . . . . ?
C12 Ru1 C11 C7 -121.7(7) . . . . ?
C10 Ru1 C11 C7 91.7(6) . . . . ?
C10 C11 C12 C13 12.2(8) . . . . ?
C7 C11 C12 C13 -177.1(5) . . . . ?
Ru1 C11 C12 C13 51.7(5) . . . . ?
C10 C11 C12 C18 -165.1(5) . . . . ?
C7 C11 C12 C18 5.6(8) . . . . ?
Ru1 C11 C12 C18 -125.6(5) . . . . ?
C10 C11 C12 Ru1 -39.5(4) . . . . ?
C7 C11 C12 Ru1 131.2(5) . . . . ?
C30 Ru1 C12 C11 -114.6(5) . . . . ?
C29 Ru1 C12 C11 -149.4(4) . . . . ?
C28 Ru1 C12 C11 -143.7(6) . . . . ?
C27 Ru1 C12 C11 -63.0(5) . . . . ?
C31 Ru1 C12 C11 -78.3(4) . . . . ?
C13 Ru1 C12 C11 136.3(5) . . . . ?
C16 Ru1 C12 C11 49.3(3) . . . . ?
C14 Ru1 C12 C11 114.8(4) . . . . ?
C15 Ru1 C12 C11 85.7(3) . . . . ?
C10 Ru1 C12 C11 20.4(3) . . . . ?
C30 Ru1 C12 C13 109.1(5) . . . . ?
C29 Ru1 C12 C13 74.4(5) . . . . ?
C28 Ru1 C12 C13 80.0(8) . . . . ?
C27 Ru1 C12 C13 160.7(4) . . . . ?
C31 Ru1 C12 C13 145.5(4) . . . . ?
C16 Ru1 C12 C13 -87.0(4) . . . . ?
C14 Ru1 C12 C13 -21.5(4) . . . . ?
C15 Ru1 C12 C13 -50.5(4) . . . . ?
C10 Ru1 C12 C13 -115.9(4) . . . . ?
C11 Ru1 C12 C13 -136.3(5) . . . . ?
C30 Ru1 C12 C18 6.2(6) . . . . ?
C29 Ru1 C12 C18 -28.6(6) . . . . ?
C28 Ru1 C12 C18 -22.9(9) . . . . ?
C27 Ru1 C12 C18 57.8(6) . . . . ?
C31 Ru1 C12 C18 42.5(6) . . . . ?
C13 Ru1 C12 C18 -102.9(6) . . . . ?
C16 Ru1 C12 C18 170.1(4) . . . . ?
C14 Ru1 C12 C18 -124.4(5) . . . . ?
C15 Ru1 C12 C18 -153.5(4) . . . . ?
C10 Ru1 C12 C18 141.2(5) . . . . ?
C11 Ru1 C12 C18 120.8(6) . . . . ?
C11 C12 C13 C14 -6.9(9) . . . . ?
C18 C12 C13 C14 170.6(6) . . . . ?
Ru1 C12 C13 C14 48.1(6) . . . . ?
C11 C12 C13 Ru1 -55.0(5) . . . . ?
C18 C12 C13 Ru1 122.5(4) . . . . ?
C30 Ru1 C13 C14 134.9(5) . . . . ?
C29 Ru1 C13 C14 93.8(5) . . . . ?
C28 Ru1 C13 C14 64.6(5) . . . . ?
C27 Ru1 C13 C14 103.2(12) . . . . ?
C31 Ru1 C13 C14 161.5(5) . . . . ?
C16 Ru1 C13 C14 -52.0(4) . . . . ?
C15 Ru1 C13 C14 -20.5(4) . . . . ?
C12 Ru1 C13 C14 -144.5(5) . . . . ?
C10 Ru1 C13 C14 -88.3(4) . . . . ?
C11 Ru1 C13 C14 -118.9(4) . . . . ?
C30 Ru1 C13 C12 -80.5(5) . . . . ?
C29 Ru1 C13 C12 -121.7(5) . . . . ?
C28 Ru1 C13 C12 -150.9(4) . . . . ?
C27 Ru1 C13 C12 -112.3(11) . . . . ?
C31 Ru1 C13 C12 -53.9(5) . . . . ?
C16 Ru1 C13 C12 92.5(3) . . . . ?
C14 Ru1 C13 C12 144.5(5) . . . . ?
C15 Ru1 C13 C12 124.1(4) . . . . ?
C10 Ru1 C13 C12 56.3(3) . . . . ?
C11 Ru1 C13 C12 25.7(3) . . . . ?
C12 C13 C14 C15 -3.4(11) . . . . ?
Ru1 C13 C14 C15 45.1(6) . . . . ?
C12 C13 C14 Ru1 -48.6(6) . . . . ?
C30 Ru1 C14 C13 -62.7(5) . . . . ?
C29 Ru1 C14 C13 -97.1(5) . . . . ?
C28 Ru1 C14 C13 -136.3(4) . . . . ?
C27 Ru1 C14 C13 -160.1(4) . . . . ?
C31 Ru1 C14 C13 -76.4(16) . . . . ?
C16 Ru1 C14 C13 121.4(4) . . . . ?
C15 Ru1 C14 C13 146.4(6) . . . . ?
C12 Ru1 C14 C13 22.0(3) . . . . ?
C10 Ru1 C14 C13 89.2(4) . . . . ?
C11 Ru1 C14 C13 53.4(4) . . . . ?
C30 Ru1 C14 C15 150.9(4) . . . . ?
C29 Ru1 C14 C15 116.5(5) . . . . ?
C28 Ru1 C14 C15 77.3(4) . . . . ?
C27 Ru1 C14 C15 53.4(5) . . . . ?
C31 Ru1 C14 C15 137.2(15) . . . . ?
C13 Ru1 C14 C15 -146.4(6) . . . . ?
C16 Ru1 C14 C15 -25.1(3) . . . . ?
C12 Ru1 C14 C15 -124.5(4) . . . . ?
C10 Ru1 C14 C15 -57.2(3) . . . . ?
C11 Ru1 C14 C15 -93.0(3) . . . . ?
C13 C14 C15 C16 3.0(10) . . . . ?
Ru1 C14 C15 C16 47.4(5) . . . . ?
C13 C14 C15 C19 -172.1(6) . . . . ?
Ru1 C14 C15 C19 -127.7(5) . . . . ?
C13 C14 C15 Ru1 -44.4(6) . . . . ?
C30 Ru1 C15 C14 -68.8(8) . . . . ?
C29 Ru1 C15 C14 -77.7(4) . . . . ?
C28 Ru1 C15 C14 -113.9(4) . . . . ?
C27 Ru1 C15 C14 -148.7(3) . . . . ?
C31 Ru1 C15 C14 -162.3(5) . . . . ?
C13 Ru1 C15 C14 20.5(3) . . . . ?
C16 Ru1 C15 C14 138.9(5) . . . . ?
C12 Ru1 C15 C14 50.4(4) . . . . ?
C10 Ru1 C15 C14 115.2(4) . . . . ?
C11 Ru1 C15 C14 85.3(4) . . . . ?
C30 Ru1 C15 C16 152.4(7) . . . . ?
C29 Ru1 C15 C16 143.4(4) . . . . ?
C28 Ru1 C15 C16 107.2(4) . . . . ?
C27 Ru1 C15 C16 72.4(4) . . . . ?
C31 Ru1 C15 C16 58.9(7) . . . . ?
C13 Ru1 C15 C16 -118.4(4) . . . . ?
C14 Ru1 C15 C16 -138.9(5) . . . . ?
C12 Ru1 C15 C16 -88.5(3) . . . . ?
C10 Ru1 C15 C16 -23.7(3) . . . . ?
C11 Ru1 C15 C16 -53.6(3) . . . . ?
C30 Ru1 C15 C19 46.2(11) . . . . ?
C29 Ru1 C15 C19 37.3(7) . . . . ?
C28 Ru1 C15 C19 1.0(7) . . . . ?
C27 Ru1 C15 C19 -33.7(7) . . . . ?
C31 Ru1 C15 C19 -47.3(9) . . . . ?
C13 Ru1 C15 C19 135.4(7) . . . . ?
C16 Ru1 C15 C19 -106.2(7) . . . . ?
C14 Ru1 C15 C19 115.0(7) . . . . ?
C12 Ru1 C15 C19 165.4(6) . . . . ?
C10 Ru1 C15 C19 -129.8(7) . . . . ?
C11 Ru1 C15 C19 -159.7(6) . . . . ?
C14 C15 C16 C10 5.7(9) . . . . ?
C19 C15 C16 C10 -178.9(5) . . . . ?
Ru1 C15 C16 C10 53.4(5) . . . . ?
C14 C15 C16 Ru1 -47.8(5) . . . . ?
C19 C15 C16 Ru1 127.6(5) . . . . ?
C9 C10 C16 C15 178.9(5) . . . . ?
C11 C10 C16 C15 -6.6(9) . . . . ?
Ru1 C10 C16 C15 -53.0(5) . . . . ?
C9 C10 C16 Ru1 -128.1(4) . . . . ?
C11 C10 C16 Ru1 46.4(5) . . . . ?
C30 Ru1 C16 C15 -145.7(11) . . . . ?
C29 Ru1 C16 C15 -61.1(5) . . . . ?
C28 Ru1 C16 C15 -83.2(4) . . . . ?
C27 Ru1 C16 C15 -120.0(4) . . . . ?
C31 Ru1 C16 C15 -150.7(4) . . . . ?
C13 Ru1 C16 C15 55.1(3) . . . . ?
C14 Ru1 C16 C15 24.8(3) . . . . ?
C12 Ru1 C16 C15 92.1(3) . . . . ?
C10 Ru1 C16 C15 141.0(5) . . . . ?
C11 Ru1 C16 C15 120.0(4) . . . . ?
C30 Ru1 C16 C10 73.3(11) . . . . ?
C29 Ru1 C16 C10 157.8(4) . . . . ?
C28 Ru1 C16 C10 135.8(4) . . . . ?
C27 Ru1 C16 C10 99.0(3) . . . . ?
C31 Ru1 C16 C10 68.3(4) . . . . ?
C13 Ru1 C16 C10 -85.9(3) . . . . ?
C14 Ru1 C16 C10 -116.2(4) . . . . ?
C15 Ru1 C16 C10 -141.0(5) . . . . ?
C12 Ru1 C16 C10 -48.9(3) . . . . ?
C11 Ru1 C16 C10 -21.0(3) . . . . ?
C14 C15 C19 C20 -104.0(9) . . . . ?
C16 C15 C19 C20 80.5(9) . . . . ?
Ru1 C15 C19 C20 164.9(7) . . . . ?
C14 C15 C19 C21 23.5(9) . . . . ?
C16 C15 C19 C21 -152.0(7) . . . . ?
Ru1 C15 C19 C21 -67.6(9) . . . . ?
C26 Fe1 C22 C23 -116.8(6) . . . . ?
C4 Fe1 C22 C23 43.0(11) . . . . ?
C25 Fe1 C22 C23 -78.3(5) . . . . ?
C5 Fe1 C22 C23 81.4(5) . . . . ?
C1 Fe1 C22 C23 124.2(5) . . . . ?
C3 Fe1 C22 C23 -156.3(6) . . . . ?
C2 Fe1 C22 C23 167.3(4) . . . . ?
C24 Fe1 C22 C23 -35.5(5) . . . . ?
C4 Fe1 C22 C26 159.8(7) . . . . ?
C25 Fe1 C22 C26 38.5(4) . . . . ?
C5 Fe1 C22 C26 -161.9(3) . . . . ?
C1 Fe1 C22 C26 -119.0(3) . . . . ?
C3 Fe1 C22 C26 -39.5(8) . . . . ?
C2 Fe1 C22 C26 -75.9(4) . . . . ?
C23 Fe1 C22 C26 116.8(6) . . . . ?
C24 Fe1 C22 C26 81.3(4) . . . . ?
C26 C22 C23 C24 -0.9(7) . . . . ?
Fe1 C22 C23 C24 59.2(5) . . . . ?
C26 C22 C23 Fe1 -60.1(4) . . . . ?
C26 Fe1 C23 C24 -81.5(5) . . . . ?
C4 Fe1 C23 C24 72.9(6) . . . . ?
C25 Fe1 C23 C24 -37.1(5) . . . . ?
C5 Fe1 C23 C24 118.1(5) . . . . ?
C1 Fe1 C23 C24 163.3(5) . . . . ?
C22 Fe1 C23 C24 -121.6(7) . . . . ?
C3 Fe1 C23 C24 28.1(11) . . . . ?
C2 Fe1 C23 C24 -152.7(7) . . . . ?
C26 Fe1 C23 C22 40.1(4) . . . . ?
C4 Fe1 C23 C22 -165.4(4) . . . . ?
C25 Fe1 C23 C22 84.5(5) . . . . ?
C5 Fe1 C23 C22 -120.2(5) . . . . ?
C1 Fe1 C23 C22 -75.0(5) . . . . ?
C3 Fe1 C23 C22 149.8(7) . . . . ?
C2 Fe1 C23 C22 -31.1(10) . . . . ?
C24 Fe1 C23 C22 121.6(7) . . . . ?
C22 C23 C24 C25 0.3(8) . . . . ?
Fe1 C23 C24 C25 59.0(5) . . . . ?
C22 C23 C24 Fe1 -58.7(5) . . . . ?
C26 Fe1 C24 C23 81.1(5) . . . . ?
C4 Fe1 C24 C23 -126.7(5) . . . . ?
C25 Fe1 C24 C23 119.6(7) . . . . ?
C5 Fe1 C24 C23 -83.0(5) . . . . ?
C1 Fe1 C24 C23 -44.2(11) . . . . ?
C22 Fe1 C24 C23 35.7(5) . . . . ?
C3 Fe1 C24 C23 -169.3(4) . . . . ?
C2 Fe1 C24 C23 153.8(7) . . . . ?
C26 Fe1 C24 C25 -38.5(5) . . . . ?
C4 Fe1 C24 C25 113.7(5) . . . . ?
C5 Fe1 C24 C25 157.4(5) . . . . ?
C1 Fe1 C24 C25 -163.9(7) . . . . ?
C22 Fe1 C24 C25 -84.0(6) . . . . ?
C3 Fe1 C24 C25 71.0(6) . . . . ?
C2 Fe1 C24 C25 34.2(11) . . . . ?
C23 Fe1 C24 C25 -119.6(7) . . . . ?
C23 C24 C25 C26 0.4(8) . . . . ?
Fe1 C24 C25 C26 60.4(4) . . . . ?
C23 C24 C25 Fe1 -59.9(5) . . . . ?
C26 Fe1 C25 C24 118.1(7) . . . . ?
C4 Fe1 C25 C24 -84.6(6) . . . . ?
C5 Fe1 C25 C24 -54.8(10) . . . . ?
C1 Fe1 C25 C24 165.2(7) . . . . ?
C22 Fe1 C25 C24 78.7(6) . . . . ?
C3 Fe1 C25 C24 -125.7(5) . . . . ?
C2 Fe1 C25 C24 -165.8(5) . . . . ?
C23 Fe1 C25 C24 36.4(5) . . . . ?
C4 Fe1 C25 C26 157.3(4) . . . . ?
C5 Fe1 C25 C26 -172.8(5) . . . . ?
C1 Fe1 C25 C26 47.2(10) . . . . ?
C22 Fe1 C25 C26 -39.4(4) . . . . ?
C3 Fe1 C25 C26 116.2(4) . . . . ?
C2 Fe1 C25 C26 76.1(5) . . . . ?
C23 Fe1 C25 C26 -81.6(5) . . . . ?
C24 Fe1 C25 C26 -118.1(7) . . . . ?
C24 C25 C26 C22 -0.9(7) . . . . ?
Fe1 C25 C26 C22 60.6(4) . . . . ?
C24 C25 C26 Fe1 -61.6(5) . . . . ?
C23 C22 C26 C25 1.1(6) . . . . ?
Fe1 C22 C26 C25 -60.7(4) . . . . ?
C23 C22 C26 Fe1 61.8(4) . . . . ?
C4 Fe1 C26 C25 -49.5(7) . . . . ?
C5 Fe1 C26 C25 171.1(7) . . . . ?
C1 Fe1 C26 C25 -161.4(4) . . . . ?
C22 Fe1 C26 C25 117.2(6) . . . . ?
C3 Fe1 C26 C25 -79.9(5) . . . . ?
C2 Fe1 C26 C25 -120.9(5) . . . . ?
C23 Fe1 C26 C25 79.7(5) . . . . ?
C24 Fe1 C26 C25 37.5(5) . . . . ?
C4 Fe1 C26 C22 -166.7(5) . . . . ?
C25 Fe1 C26 C22 -117.2(6) . . . . ?
C5 Fe1 C26 C22 53.9(8) . . . . ?
C1 Fe1 C26 C22 81.4(4) . . . . ?
C3 Fe1 C26 C22 162.8(4) . . . . ?
C2 Fe1 C26 C22 121.9(4) . . . . ?
C23 Fe1 C26 C22 -37.5(4) . . . . ?
C24 Fe1 C26 C22 -79.7(5) . . . . ?
C30 Ru1 C27 C31 37.2(6) . . . . ?
C29 Ru1 C27 C31 82.1(6) . . . . ?
C28 Ru1 C27 C31 119.8(7) . . . . ?
C13 Ru1 C27 C31 71.8(13) . . . . ?
C16 Ru1 C27 C31 -133.6(5) . . . . ?
C14 Ru1 C27 C31 158.8(6) . . . . ?
C15 Ru1 C27 C31 -169.0(5) . . . . ?
C12 Ru1 C27 C31 -24.7(6) . . . . ?
C10 Ru1 C27 C31 -96.3(5) . . . . ?
C11 Ru1 C27 C31 -61.8(5) . . . . ?
C30 Ru1 C27 C28 -82.6(6) . . . . ?
C29 Ru1 C27 C28 -37.7(5) . . . . ?
C31 Ru1 C27 C28 -119.8(7) . . . . ?
C13 Ru1 C27 C28 -47.9(13) . . . . ?
C16 Ru1 C27 C28 106.6(4) . . . . ?
C14 Ru1 C27 C28 39.0(6) . . . . ?
C15 Ru1 C27 C28 71.2(5) . . . . ?
C12 Ru1 C27 C28 -144.5(5) . . . . ?
C10 Ru1 C27 C28 143.9(4) . . . . ?
C11 Ru1 C27 C28 178.4(4) . . . . ?
C31 C27 C28 C29 -0.8(7) . . . . ?
Ru1 C27 C28 C29 61.9(5) . . . . ?
C31 C27 C28 Ru1 -62.7(4) . . . . ?
C30 Ru1 C28 C27 77.5(6) . . . . ?
C29 Ru1 C28 C27 117.9(7) . . . . ?
C31 Ru1 C28 C27 35.3(5) . . . . ?
C13 Ru1 C28 C27 167.7(4) . . . . ?
C16 Ru1 C28 C27 -83.7(4) . . . . ?
C14 Ru1 C28 C27 -156.8(4) . . . . ?
C15 Ru1 C28 C27 -120.8(4) . . . . ?
C12 Ru1 C28 C27 110.0(7) . . . . ?
C10 Ru1 C28 C27 -50.0(5) . . . . ?
C11 Ru1 C28 C27 -3.7(10) . . . . ?
C30 Ru1 C28 C29 -40.4(6) . . . . ?
C27 Ru1 C28 C29 -117.9(7) . . . . ?
C31 Ru1 C28 C29 -82.5(6) . . . . ?
C13 Ru1 C28 C29 49.8(7) . . . . ?
C16 Ru1 C28 C29 158.4(5) . . . . ?
C14 Ru1 C28 C29 85.3(6) . . . . ?
C15 Ru1 C28 C29 121.3(5) . . . . ?
C12 Ru1 C28 C29 -7.9(10) . . . . ?
C10 Ru1 C28 C29 -167.9(5) . . . . ?
C11 Ru1 C28 C29 -121.6(8) . . . . ?
C27 C28 C29 C30 0.3(7) . . . . ?
Ru1 C28 C29 C30 62.9(4) . . . . ?
C27 C28 C29 Ru1 -62.5(4) . . . . ?
C30 Ru1 C29 C28 114.0(7) . . . . ?
C27 Ru1 C29 C28 36.2(4) . . . . ?
C31 Ru1 C29 C28 76.6(6) . . . . ?
C13 Ru1 C29 C28 -145.9(5) . . . . ?
C16 Ru1 C29 C28 -35.4(7) . . . . ?
C14 Ru1 C29 C28 -108.3(5) . . . . ?
C15 Ru1 C29 C28 -71.5(5) . . . . ?
C12 Ru1 C29 C28 176.8(4) . . . . ?
C10 Ru1 C29 C28 43.0(19) . . . . ?
C11 Ru1 C29 C28 142.6(5) . . . . ?
C28 Ru1 C29 C30 -114.0(7) . . . . ?
C27 Ru1 C29 C30 -77.8(6) . . . . ?
C31 Ru1 C29 C30 -37.5(5) . . . . ?
C13 Ru1 C29 C30 100.1(6) . . . . ?
C16 Ru1 C29 C30 -149.4(6) . . . . ?
C14 Ru1 C29 C30 137.7(6) . . . . ?
C15 Ru1 C29 C30 174.5(5) . . . . ?
C12 Ru1 C29 C30 62.8(6) . . . . ?
C10 Ru1 C29 C30 -71.0(19) . . . . ?
C11 Ru1 C29 C30 28.6(8) . . . . ?
C28 C29 C30 C31 0.2(8) . . . . ?
Ru1 C29 C30 C31 63.8(5) . . . . ?
C28 C29 C30 Ru1 -63.6(5) . . . . ?
C29 Ru1 C30 C31 -115.8(7) . . . . ?
C28 Ru1 C30 C31 -76.9(6) . . . . ?
C27 Ru1 C30 C31 -35.9(5) . . . . ?
C13 Ru1 C30 C31 151.1(5) . . . . ?
C16 Ru1 C30 C31 -6.9(15) . . . . ?
C14 Ru1 C30 C31 -175.2(5) . . . . ?
C15 Ru1 C30 C31 -128.3(10) . . . . ?
C12 Ru1 C30 C31 114.0(6) . . . . ?
C10 Ru1 C30 C31 46.5(7) . . . . ?
C11 Ru1 C30 C31 79.8(6) . . . . ?
C28 Ru1 C30 C29 38.8(5) . . . . ?
C27 Ru1 C30 C29 79.9(5) . . . . ?
C31 Ru1 C30 C29 115.8(7) . . . . ?
C13 Ru1 C30 C29 -93.2(5) . . . . ?
C16 Ru1 C30 C29 108.9(13) . . . . ?
C14 Ru1 C30 C29 -59.5(6) . . . . ?
C15 Ru1 C30 C29 -12.5(11) . . . . ?
C12 Ru1 C30 C29 -130.2(5) . . . . ?
C10 Ru1 C30 C29 162.2(5) . . . . ?
C11 Ru1 C30 C29 -164.4(5) . . . . ?
C28 C27 C31 C30 1.0(7) . . . . ?
Ru1 C27 C31 C30 -61.2(5) . . . . ?
C28 C27 C31 Ru1 62.1(4) . . . . ?
C29 C30 C31 C27 -0.7(7) . . . . ?
Ru1 C30 C31 C27 61.7(4) . . . . ?
C29 C30 C31 Ru1 -62.4(5) . . . . ?
C30 Ru1 C31 C27 -118.3(7) . . . . ?
C29 Ru1 C31 C27 -78.6(5) . . . . ?
C28 Ru1 C31 C27 -35.8(4) . . . . ?
C13 Ru1 C31 C27 -162.9(4) . . . . ?
C16 Ru1 C31 C27 59.0(5) . . . . ?
C14 Ru1 C31 C27 -101.1(17) . . . . ?
C15 Ru1 C31 C27 21.0(8) . . . . ?
C12 Ru1 C31 C27 165.4(4) . . . . ?
C10 Ru1 C31 C27 93.8(4) . . . . ?
C11 Ru1 C31 C27 130.4(4) . . . . ?
C29 Ru1 C31 C30 39.7(5) . . . . ?
C28 Ru1 C31 C30 82.5(6) . . . . ?
C27 Ru1 C31 C30 118.3(7) . . . . ?
C13 Ru1 C31 C30 -44.6(7) . . . . ?
C16 Ru1 C31 C30 177.3(6) . . . . ?
C14 Ru1 C31 C30 17.2(19) . . . . ?
C15 Ru1 C31 C30 139.3(8) . . . . ?
C12 Ru1 C31 C30 -76.3(6) . . . . ?
C10 Ru1 C31 C30 -147.8(6) . . . . ?
C11 Ru1 C31 C30 -111.3(6) . . . . ?
B2B F5 B2A F7A 180(4) . . . . ?
B2B F5 B2A F8A -53(3) . . . . ?
B2B F5 B2A F6A 43(3) . . . . ?
B2A F5 B2B F8B 29(3) . . . . ?
B2A F5 B2B F7B -90(3) . . . . ?
B2A F5 B2B F6B 144(4) . . . . ?
